data_4086047
loop_
_publ_author_name
'Arras, Janet'
'Speth, Hansj\"org'
'Mayer, Hermann A.'
'Wesemann, Lars'

_publ_section_title
;
 Different Coordination Modes of the Ph2PCsp3PPh2Pincer Ligand in Rhodium
 Complexes as a Consequence of Csp3--H Metal Interaction
;
_journal_issue 14
_journal_name_full Organometallics
_journal_page_first 3629
_journal_paper_doi 10.1021/acs.organomet.5b00437
_journal_volume 34
_journal_year 2015
_chemical_formula_sum 'C66 H69 Cl N P3 Rh'
_chemical_formula_weight 1107.49
_chemical_name_common 'Integration of JA205'
_space_group_crystal_system orthorhombic
_space_group_IT_number 45
_space_group_name_Hall 'I 2 -2c'
_space_group_name_H-M_alt 'I b a 2'
_symmetry_space_group_name_Hall 'I 2 -2c'
_symmetry_space_group_name_H-M 'I b a 2'
_atom_sites_solution_hydrogens geom
_atom_sites_solution_primary direct
_atom_sites_solution_secondary difmap
_cell_angle_alpha 90
_cell_angle_beta 90
_cell_angle_gamma 90
_cell_formula_units_Z 8
_cell_length_a 19.6864(9)
_cell_length_b 53.858(2)
_cell_length_c 10.8386(5)
_cell_measurement_reflns_used 6519
_cell_measurement_temperature 100.(2)
_cell_measurement_theta_max 25.4717
_cell_measurement_theta_min 2.2744
_cell_volume 11491.8(9)
_computing_cell_refinement 'SAINT V7.68A (Bruker AXS, 2009)'
_computing_data_collection 'Bruker APEX2'
_computing_data_reduction 'SAINT V7.68A (Bruker AXS, 2009)'
_computing_structure_refinement 'SHELXL-97 (Sheldrick, 2008)'
_computing_structure_solution 'SHELXS-97 (Sheldrick, 2008)'
_diffrn_ambient_temperature 100.(2)
_diffrn_detector_area_resol_mean 8.3333
_diffrn_measured_fraction_theta_full 0.952
_diffrn_measured_fraction_theta_max 0.952
_diffrn_measurement_device_type 'Bruker APEX-II CCD'
_diffrn_measurement_method '\f and \w scans'
_diffrn_radiation_monochromator graphite
_diffrn_radiation_type MoK\a
_diffrn_radiation_wavelength 0.71073
_diffrn_reflns_av_R_equivalents 0.0510
_diffrn_reflns_av_sigmaI/netI 0.0632
_diffrn_reflns_limit_h_max 16
_diffrn_reflns_limit_h_min -25
_diffrn_reflns_limit_k_max 67
_diffrn_reflns_limit_k_min -63
_diffrn_reflns_limit_l_max 13
_diffrn_reflns_limit_l_min -13
_diffrn_reflns_number 24967
_diffrn_reflns_theta_full 27.22
_diffrn_reflns_theta_max 27.22
_diffrn_reflns_theta_min 1.51
_diffrn_source_type 'fine-focus sealed tube'
_exptl_absorpt_coefficient_mu 0.468
_exptl_absorpt_correction_T_max 0.96
_exptl_absorpt_correction_T_min 0.77
_exptl_absorpt_correction_type multi-scan
_exptl_absorpt_process_details 'SADABS V2008/1 (Bruker AXS)'
_exptl_crystal_colour 'clear colourless'
_exptl_crystal_density_diffrn 1.280
_exptl_crystal_density_method 'not measured'
_exptl_crystal_description prism
_exptl_crystal_F_000 4632
_exptl_crystal_size_max 0.110
_exptl_crystal_size_mid 0.100
_exptl_crystal_size_min 0.080
_refine_diff_density_max 1.489
_refine_diff_density_min -0.893
_refine_ls_abs_structure_details 'Flack H D (1983), Acta Cryst. A39, 876-881'
_refine_ls_abs_structure_Flack -0.02(4)
_refine_ls_extinction_method none
_refine_ls_goodness_of_fit_ref 1.060
_refine_ls_hydrogen_treatment mixed
_refine_ls_matrix_type full
_refine_ls_number_parameters 628
_refine_ls_number_reflns 10302
_refine_ls_number_restraints 19
_refine_ls_restrained_S_all 1.059
_refine_ls_R_factor_all 0.0740
_refine_ls_R_factor_gt 0.0534
_refine_ls_shift/su_max 0.000
_refine_ls_shift/su_mean 0.000
_refine_ls_structure_factor_coef Fsqd
_refine_ls_weighting_details 'calc w=1/[\s^2^(Fo^2^)+(0.0799P)^2^+18.5756P] where P=(Fo^2^+2Fc^2^)/3'
_refine_ls_weighting_scheme calc
_refine_ls_wR_factor_gt 0.1291
_refine_ls_wR_factor_ref 0.1436
_reflns_number_gt 8451
_reflns_number_total 10302
_reflns_threshold_expression >2sigma(I)
_cod_data_source_file om5b00437_si_001.cif
_cod_data_source_block I
_cod_depositor_comments 'Adding full bibliography for 4086045--4086050.cif.'
_cod_database_code 4086047

loop_
_space_group_symop_operation_xyz
'x, y, z'
'-x, -y, z'
'-x, y, z+1/2'
'x, -y, z+1/2'
'x+1/2, y+1/2, z+1/2'
'-x+1/2, -y+1/2, z+1/2'
'-x+1/2, y+1/2, z+1'
'x+1/2, -y+1/2, z+1'

loop_
_atom_site_type_symbol
_atom_site_label
_atom_site_fract_x
_atom_site_fract_y
_atom_site_fract_z
_atom_site_U_iso_or_equiv
_atom_site_adp_type
_atom_site_calc_flag
_atom_site_refinement_flags
_atom_site_occupancy
C C109 0.6754(5) 1.01654(11) 0.9379(11) 0.130(6) Uani d G 1
H H109 0.6771 1.034 0.9508 0.156 Uiso calc R 1
C C108 0.6328(5) 1.00673(15) 0.8479(10) 0.117(5) Uani d G 1
C C113 0.6303(5) 0.98122(17) 0.8291(8) 0.119(5) Uani d G 1
H H113 0.6013 0.9745 0.7676 0.143 Uiso calc R 1
C C58 0.6704(5) 0.96552(11) 0.9003(9) 0.130(6) Uani d G 1
H H58 0.6687 0.9481 0.8874 0.156 Uiso calc R 1
C C111 0.7130(5) 0.97533(15) 0.9902(9) 0.133(6) Uani d G 1
H H111 0.7403 0.9646 1.0389 0.16 Uiso calc R 1
C C110 0.7154(5) 1.00084(17) 1.0091(9) 0.111(4) Uani d G 1
H H110 0.7445 1.0076 1.0706 0.133 Uiso calc R 1
Cl Cl1 0.17450(8) 0.15965(3) 1.19668(13) 0.0303(3) Uani d . 1
Rh Rh2 0.23740(2) 0.144955(7) 1.00991(5) 0.02015(11) Uani d . 1
C C106 0.6111(5) 0.12511(17) 1.0473(11) 0.082(2) Uani d . 1
H H10A 0.659 0.1226 1.0684 0.123 Uiso calc R 1
H H10B 0.5926 0.1387 1.097 0.123 Uiso calc R 1
H H10C 0.6072 0.1293 0.9596 0.123 Uiso calc R 1
P P1 0.34373(7) 0.15944(3) 1.06218(13) 0.0191(3) Uani d . 1
C C102 0.3560(3) 0.17546(10) 1.2093(5) 0.0190(11) Uani d . 1
P P3 0.16116(8) 0.11501(3) 0.95254(14) 0.0212(3) Uani d . 1
P P4 0.18143(7) 0.17789(3) 0.91512(12) 0.0189(3) Uani d . 1
H H400 0.1329 0.1752 0.9388 0.023 Uiso calc R 1
C C100 0.1994(3) 0.20897(10) 0.9741(5) 0.0210(12) Uani d . 1
C C101 0.2754(3) 0.24409(10) 0.9893(5) 0.0244(14) Uani d . 1
H H101 0.3141 0.2529 0.96 0.029 Uiso calc R 1
C C1 0.4074(3) 0.16952(11) 1.2904(5) 0.0234(12) Uani d . 1
H H1 0.4353 0.1554 1.2755 0.028 Uiso calc R 1
C C2 0.4183(3) 0.18418(12) 1.3937(5) 0.0269(13) Uani d . 1
H H2 0.454 0.1801 1.4491 0.032 Uiso calc R 1
C C3 0.3778(3) 0.20470(11) 1.4173(5) 0.0265(13) Uani d . 1
H H3 0.3855 0.2146 1.4886 0.032 Uiso calc R 1
C C4 0.3262(3) 0.21070(11) 1.3368(5) 0.0268(13) Uani d . 1
H H4 0.2987 0.2249 1.3523 0.032 Uiso calc R 1
C C5 0.3140(3) 0.19614(10) 1.2327(5) 0.0227(12) Uani d . 1
H H5 0.2778 0.2001 1.1782 0.027 Uiso calc R 1
C C6 0.3923(3) 0.13069(10) 1.0740(5) 0.0215(12) Uani d . 1
C C7 0.3494(3) 0.11053(10) 1.0982(5) 0.0265(13) Uani d . 1
C C8 0.3807(4) 0.08735(12) 1.1007(7) 0.0375(16) Uani d . 1
H H8 0.3533 0.073 1.1107 0.045 Uiso calc R 1
C C9 0.4500(4) 0.08451(12) 1.0890(6) 0.0373(17) Uani d . 1
H H9 0.4686 0.0682 1.0909 0.045 Uiso calc R 1
C C10 0.4939(3) 0.10471(11) 1.0747(6) 0.0300(13) Uani d . 1
C C11 0.4630(3) 0.12803(10) 1.0647(5) 0.0239(12) Uani d . 1
H H11 0.4904 0.1423 1.0513 0.029 Uiso calc R 1
C C12 0.5713(4) 0.10132(12) 1.0737(7) 0.0396(17) Uani d . 1
C C13 0.5934(5) 0.0932(2) 1.2080(12) 0.088(3) Uani d . 1
H H13A 0.6431 0.0926 1.2128 0.133 Uiso calc R 1
H H13B 0.5748 0.0767 1.2263 0.133 Uiso calc R 1
H H13C 0.5761 0.1052 1.2681 0.133 Uiso calc R 1
C C14 0.5907(6) 0.0815(2) 0.9836(16) 0.116(3) Uani d . 1
H H14A 0.5777 0.0867 0.9002 0.173 Uiso calc R 1
H H14B 0.5673 0.0661 1.0047 0.173 Uiso calc R 1
H H14C 0.6399 0.0789 0.9869 0.173 Uiso calc R 1
C C15 0.2763(3) 0.11648(11) 1.1277(5) 0.0258(13) Uani d . 1
H H15 0.2783 0.1245 1.2109 0.031 Uiso calc R 1
C C16 0.2280(3) 0.09459(11) 1.1453(6) 0.0295(14) Uani d . 1
C C17 0.1701(3) 0.09220(10) 1.0754(5) 0.0246(13) Uani d . 1
C C18 0.1813(3) 0.09726(11) 0.8137(6) 0.0273(13) Uani d . 1
C C19 0.1828(3) 0.10842(11) 0.7003(6) 0.0288(13) Uani d . 1
H H19 0.1734 0.1257 0.6958 0.035 Uiso calc R 1
C C20 0.1972(3) 0.09589(13) 0.5918(6) 0.0355(15) Uani d . 1
H H20 0.197 0.1043 0.5148 0.043 Uiso calc R 1
C C21 0.2115(5) 0.07151(16) 0.5984(7) 0.060(2) Uani d . 1
H H21 0.2212 0.0625 0.525 0.071 Uiso calc R 1
C C22 0.2124(7) 0.05925(16) 0.7118(8) 0.083(4) Uani d . 1
H H22 0.2231 0.0421 0.7158 0.1 Uiso calc R 1
C C23 0.1971(5) 0.07248(13) 0.8195(7) 0.059(3) Uani d . 1
H H23 0.1978 0.0643 0.8971 0.071 Uiso calc R 1
C C24 0.0700(3) 0.12062(11) 0.9371(5) 0.0246(13) Uani d . 1
C C25 0.0390(3) 0.13543(11) 1.0275(6) 0.0291(13) Uani d . 1
H H25 0.0656 0.1421 1.0927 0.035 Uiso calc R 1
C C26 -0.0306(3) 0.14038(10) 1.0221(7) 0.0313(14) Uani d . 1
H H26 -0.0516 0.15 1.0848 0.038 Uiso calc R 1
C C27 -0.0693(3) 0.13109(12) 0.9246(6) 0.0347(15) Uani d . 1
H H27 -0.1163 0.1349 0.9191 0.042 Uiso calc R 1
C C28 -0.0396(3) 0.11643(13) 0.8368(6) 0.0368(16) Uani d . 1
H H28 -0.0664 0.1098 0.7717 0.044 Uiso calc R 1
C C29 0.0305(4) 0.11101(13) 0.8417(6) 0.0347(15) Uani d . 1
H H29 0.0507 0.1008 0.7802 0.042 Uiso calc R 1
C C30 0.1225(3) 0.07378(11) 1.0999(6) 0.0298(14) Uani d . 1
H H30 0.0823 0.0729 1.0516 0.036 Uiso calc R 1
C C31 0.1326(4) 0.05666(12) 1.1934(7) 0.0397(17) Uani d . 1
C C32 0.1917(4) 0.05866(12) 1.2619(6) 0.0393(18) Uani d . 1
H H32 0.2003 0.0469 1.3252 0.047 Uiso calc R 1
C C33 0.2394(4) 0.07766(12) 1.2403(6) 0.0388(17) Uani d . 1
H H33 0.279 0.0789 1.29 0.047 Uiso calc R 1
C C34 0.0795(5) 0.03663(15) 1.2186(9) 0.063(3) Uani d U 1
C C35 0.3898(3) 0.17955(10) 0.9544(5) 0.0210(11) Uani d . 1
C C36 0.3945(3) 0.17240(10) 0.8320(5) 0.0208(12) Uani d . 1
H H36 0.3786 0.1564 0.8083 0.025 Uiso calc R 1
C C38 0.4218(3) 0.18803(12) 0.7433(6) 0.0285(14) Uani d . 1
H H38 0.4254 0.1826 0.6602 0.034 Uiso calc R 1
C C39 0.4438(3) 0.21177(11) 0.7763(6) 0.0284(14) Uani d . 1
H H39 0.4611 0.2228 0.7157 0.034 Uiso calc R 1
C C40 0.4401(3) 0.21877(11) 0.8978(6) 0.0291(14) Uani d . 1
H H40 0.4558 0.2348 0.9209 0.035 Uiso calc R 1
C C41 0.4142(3) 0.20311(10) 0.9881(5) 0.0240(13) Uani d . 1
H H41 0.413 0.2083 1.0718 0.029 Uiso calc R 1
C C42 0.1772(3) 0.18219(9) 0.7468(5) 0.0196(12) Uani d . 1
C C43 0.2282(3) 0.17175(11) 0.6736(5) 0.0250(13) Uani d . 1
H H43 0.2643 0.1628 0.7109 0.03 Uiso calc R 1
C C44 0.2259(3) 0.17447(11) 0.5469(5) 0.0269(13) Uani d . 1
H H44 0.2597 0.1668 0.4973 0.032 Uiso calc R 1
C C45 0.1751(3) 0.18817(10) 0.4916(5) 0.0263(13) Uani d . 1
H H45 0.1743 0.1904 0.4047 0.032 Uiso calc R 1
C C46 0.1254(3) 0.19857(11) 0.5649(6) 0.0272(13) Uani d . 1
H H46 0.0899 0.2078 0.5269 0.033 Uiso calc R 1
C C47 0.1255(3) 0.19606(10) 0.6921(5) 0.0220(12) Uani d . 1
N N1 0.0738(3) 0.20673(9) 0.7691(5) 0.0315(12) Uani d . 1
C C49 0.0116(4) 0.19152(16) 0.7678(8) 0.053(2) Uani d . 1
H H49A -0.0054 0.1902 0.6831 0.08 Uiso calc R 1
H H49B -0.0231 0.1994 0.8197 0.08 Uiso calc R 1
H H49C 0.0218 0.1749 0.7998 0.08 Uiso calc R 1
C C50 0.0608(6) 0.23255(15) 0.7439(9) 0.078(3) Uani d . 1
H H50A 0.1037 0.2418 0.7462 0.117 Uiso calc R 1
H H50B 0.0297 0.2392 0.8062 0.117 Uiso calc R 1
H H50C 0.0402 0.2342 0.6619 0.117 Uiso calc R 1
C C51 0.2380(3) 0.25333(11) 1.0882(6) 0.0273(13) Uani d . 1
H H51 0.2517 0.2682 1.1282 0.033 Uiso calc R 1
C C52 0.1806(4) 0.24071(11) 1.1280(5) 0.0319(15) Uani d . 1
H H52 0.1541 0.2472 1.1938 0.038 Uiso calc R 1
C C53 0.1619(3) 0.21869(11) 1.0720(5) 0.0245(12) Uani d . 1
H H53 0.1229 0.21 1.1006 0.029 Uiso calc R 1
C C54 0.2559(3) 0.22198(10) 0.9337(5) 0.0232(12) Uani d . 1
H H54 0.2818 0.2157 0.8667 0.028 Uiso calc R 1
C C103 0.0119(5) 0.04608(19) 1.2220(12) 0.088(3) Uani d U 1
H H10D -0.0084 0.0448 1.1397 0.133 Uiso calc R 1
H H10E 0.0128 0.0635 1.2478 0.133 Uiso calc R 1
H H10F -0.0151 0.0364 1.2807 0.133 Uiso calc R 1
C C104 0.1006(7) 0.0183(2) 1.3089(16) 0.116(3) Uani d U 1
H H10G 0.1041 0.0262 1.3901 0.173 Uiso calc R 1
H H10H 0.1449 0.0115 1.2853 0.173 Uiso calc R 1
H H10I 0.0671 0.0049 1.3122 0.173 Uiso calc R 1
C C105 0.0845(6) 0.01803(18) 1.0983(11) 0.082(2) Uani d U 1
H H10J 0.0548 0.0036 1.1111 0.123 Uiso calc R 1
H H10K 0.1315 0.0124 1.0881 0.123 Uiso calc R 1
H H10L 0.0701 0.027 1.0241 0.123 Uiso calc R 1
C C107 0.5782(12) 1.0187(3) 0.753(3) 0.271(17) Uani d . 1
H H10M 0.5813 1.0102 0.6735 0.407 Uiso calc R 1
H H10N 0.588 1.0364 0.7424 0.407 Uiso calc R 1
H H10O 0.5323 1.0167 0.7869 0.407 Uiso calc R 1

loop_
_atom_site_aniso_label
_atom_site_aniso_U_11
_atom_site_aniso_U_22
_atom_site_aniso_U_33
_atom_site_aniso_U_12
_atom_site_aniso_U_13
_atom_site_aniso_U_23
C109 0.108(12) 0.065(8) 0.216(19) -0.003(7) 0.030(12) -0.013(10)
C108 0.123(12) 0.073(9) 0.155(14) -0.007(8) 0.042(11) 0.031(9)
C113 0.151(14) 0.086(9) 0.120(11) 0.031(9) 0.000(11) -0.005(8)
C58 0.197(17) 0.094(9) 0.100(9) -0.055(10) -0.076(11) 0.038(8)
C111 0.172(15) 0.098(9) 0.130(13) -0.041(9) -0.039(13) 0.023(10)
C110 0.124(10) 0.071(7) 0.138(11) -0.009(7) -0.017(12) -0.027(10)
Cl1 0.0257(8) 0.0469(9) 0.0183(7) -0.0085(6) 0.0030(6) -0.0032(6)
Rh2 0.01776(18) 0.02415(19) 0.01855(18) -0.00413(16) -0.0006(2) 0.0042(2)
C106 0.077(5) 0.074(5) 0.095(6) -0.021(4) 0.013(5) -0.009(4)
P1 0.0172(7) 0.0250(7) 0.0151(6) -0.0012(6) -0.0003(6) 0.0028(6)
C102 0.016(3) 0.025(3) 0.016(3) -0.004(2) 0.002(2) 0.003(2)
P3 0.0197(7) 0.0250(8) 0.0191(7) -0.0026(6) 0.0012(6) -0.0014(6)
P4 0.0174(7) 0.0245(7) 0.0149(6) -0.0011(5) 0.0004(6) -0.0015(6)
C100 0.025(3) 0.022(3) 0.016(3) 0.003(2) -0.008(2) 0.002(2)
C101 0.029(3) 0.024(3) 0.020(4) -0.003(2) -0.003(3) 0.002(2)
C1 0.019(3) 0.032(3) 0.019(3) 0.003(2) 0.001(2) 0.002(2)
C2 0.018(3) 0.043(4) 0.020(3) 0.006(2) -0.002(3) 0.004(3)
C3 0.026(3) 0.038(3) 0.016(3) -0.006(3) 0.003(3) -0.005(2)
C4 0.028(3) 0.037(3) 0.016(3) 0.001(3) 0.001(3) 0.001(2)
C5 0.020(3) 0.031(3) 0.018(3) -0.003(2) 0.000(2) 0.006(2)
C6 0.022(3) 0.025(3) 0.017(3) -0.002(2) -0.005(2) 0.001(2)
C7 0.033(4) 0.025(3) 0.022(3) -0.003(3) -0.006(3) 0.002(2)
C8 0.042(4) 0.025(3) 0.046(4) -0.008(3) -0.006(3) 0.004(3)
C9 0.051(5) 0.025(3) 0.036(4) 0.010(3) 0.008(3) 0.005(3)
C10 0.031(3) 0.034(3) 0.025(3) 0.008(3) 0.002(3) 0.003(3)
C11 0.031(3) 0.024(3) 0.017(3) 0.001(2) 0.003(3) 0.000(2)
C12 0.036(4) 0.037(4) 0.046(4) 0.017(3) 0.007(4) 0.002(3)
C13 0.045(4) 0.103(5) 0.117(7) -0.006(4) 0.008(5) 0.040(5)
C14 0.088(6) 0.081(5) 0.178(10) -0.028(5) 0.021(7) 0.009(7)
C15 0.029(4) 0.030(3) 0.018(3) -0.014(3) 0.002(3) 0.001(2)
C16 0.029(4) 0.028(3) 0.031(3) -0.003(3) 0.000(3) 0.004(3)
C17 0.030(3) 0.028(3) 0.016(3) -0.007(2) 0.002(3) 0.000(2)
C18 0.023(3) 0.035(3) 0.023(3) -0.003(3) 0.004(3) -0.007(3)
C19 0.027(3) 0.033(3) 0.026(3) 0.002(3) -0.003(3) 0.001(3)
C20 0.032(4) 0.051(4) 0.023(3) -0.002(3) 0.000(3) -0.004(3)
C21 0.084(7) 0.061(6) 0.033(4) 0.002(5) 0.012(4) -0.018(4)
C22 0.167(12) 0.041(5) 0.042(5) -0.004(6) 0.029(6) -0.007(4)
C23 0.112(8) 0.035(4) 0.031(4) 0.011(4) 0.024(5) -0.005(3)
C24 0.019(3) 0.032(3) 0.023(3) -0.011(2) -0.004(3) 0.004(2)
C25 0.026(3) 0.038(3) 0.024(3) -0.007(2) 0.004(3) -0.005(3)
C26 0.021(3) 0.039(3) 0.034(4) 0.000(2) 0.003(3) 0.000(3)
C27 0.026(3) 0.045(4) 0.033(4) -0.002(3) 0.001(3) 0.009(3)
C28 0.020(3) 0.063(5) 0.027(3) -0.011(3) -0.002(3) -0.005(3)
C29 0.032(4) 0.051(4) 0.020(3) -0.009(3) 0.007(3) -0.013(3)
C30 0.034(4) 0.031(3) 0.024(3) -0.016(3) -0.003(3) -0.001(2)
C31 0.047(4) 0.038(4) 0.035(4) -0.020(3) 0.002(4) 0.000(3)
C32 0.066(5) 0.027(3) 0.026(3) -0.020(3) -0.003(4) 0.002(3)
C33 0.054(5) 0.035(4) 0.027(3) -0.007(3) -0.011(3) 0.006(3)
C34 0.072(6) 0.051(5) 0.066(6) -0.036(4) -0.008(5) 0.022(4)
C35 0.017(3) 0.023(3) 0.023(3) -0.001(2) 0.004(3) 0.004(2)
C36 0.020(3) 0.027(3) 0.016(3) -0.004(2) -0.003(2) -0.004(2)
C38 0.022(3) 0.043(4) 0.021(3) 0.001(3) 0.000(3) 0.002(3)
C39 0.020(3) 0.035(3) 0.030(3) -0.002(2) 0.003(3) 0.008(3)
C40 0.028(3) 0.027(3) 0.032(3) -0.009(2) 0.012(3) 0.004(3)
C41 0.021(3) 0.026(3) 0.025(4) -0.003(2) 0.003(2) -0.004(2)
C42 0.024(3) 0.019(3) 0.015(3) -0.006(2) 0.000(2) 0.000(2)
C43 0.019(3) 0.031(3) 0.024(3) -0.003(2) 0.001(2) 0.001(2)
C44 0.026(3) 0.029(3) 0.026(3) -0.004(2) 0.006(2) -0.004(2)
C45 0.035(3) 0.028(3) 0.016(3) -0.006(2) -0.005(3) 0.000(2)
C46 0.025(3) 0.032(3) 0.024(3) -0.001(2) -0.009(3) 0.004(3)
C47 0.023(3) 0.023(3) 0.020(3) 0.002(2) -0.004(3) -0.003(2)
N1 0.033(3) 0.035(3) 0.026(3) 0.012(2) -0.001(2) -0.004(2)
C49 0.025(5) 0.094(6) 0.041(4) 0.010(4) 0.006(4) -0.012(5)
C50 0.110(9) 0.056(5) 0.069(6) 0.053(6) 0.031(6) 0.001(5)
C51 0.031(3) 0.023(3) 0.027(3) 0.001(2) -0.005(3) -0.003(2)
C52 0.042(4) 0.036(4) 0.018(3) 0.012(3) -0.001(3) -0.002(3)
C53 0.026(3) 0.035(3) 0.012(3) 0.007(2) -0.001(3) -0.001(2)
C54 0.028(3) 0.026(3) 0.015(3) 0.000(2) -0.003(2) 0.001(2)
C103 0.045(4) 0.103(5) 0.117(7) -0.006(4) 0.008(5) 0.040(5)
C104 0.088(6) 0.081(5) 0.178(10) -0.028(5) 0.021(7) 0.009(7)
C105 0.077(5) 0.074(5) 0.095(6) -0.021(4) 0.013(5) -0.009(4)
C107 0.26(3) 0.170(17) 0.38(4) 0.140(18) 0.12(3) 0.15(2)

loop_
_atom_type_symbol
_atom_type_description
_atom_type_scat_dispersion_real
_atom_type_scat_dispersion_imag
_atom_type_scat_source
C C 0.0033 0.0016 'International Tables Vol C Tables 4.2.6.8 and 6.1.1.4'
P P 0.1023 0.0942 'International Tables Vol C Tables 4.2.6.8 and 6.1.1.4'
Cl Cl 0.1484 0.1585 'International Tables Vol C Tables 4.2.6.8 and 6.1.1.4'
Rh Rh -1.1178 0.9187 'International Tables Vol C Tables 4.2.6.8 and 6.1.1.4'
H H 0.0000 0.0000 'International Tables Vol C Tables 4.2.6.8 and 6.1.1.4'
N N 0.0061 0.0033 'International Tables Vol C Tables 4.2.6.8 and 6.1.1.4'

loop_
_geom_angle_atom_site_label_1
_geom_angle_atom_site_label_2
_geom_angle_atom_site_label_3
_geom_angle
C108 C109 C110 120.0
C108 C109 H109 120.0
C110 C109 H109 120.0
C113 C108 C109 120.0
C113 C108 C107 106.1(11)
C109 C108 C107 133.9(11)
C108 C113 C58 120.0
C108 C113 H113 120.0
C58 C113 H113 120.0
C111 C58 C113 120.0
C111 C58 H58 120.0
C113 C58 H58 120.0
C58 C111 C110 120.0
C58 C111 H111 120.0
C110 C111 H111 120.0
C111 C110 C109 120.0
C111 C110 H110 120.0
C109 C110 H110 120.0
C15 Rh2 P3 83.78(16)
C15 Rh2 P1 76.73(16)
P3 Rh2 P1 154.26(5)
C15 Rh2 P4 168.60(17)
P3 Rh2 P4 96.12(5)
P1 Rh2 P4 106.30(5)
C15 Rh2 Cl1 85.48(17)
P3 Rh2 Cl1 96.78(5)
P1 Rh2 Cl1 98.26(5)
P4 Rh2 Cl1 83.21(5)
C12 C106 H10A 109.5
C12 C106 H10B 109.5
H10A C106 H10B 109.5
C12 C106 H10C 109.5
H10A C106 H10C 109.5
H10B C106 H10C 109.5
C6 P1 C102 105.6(3)
C6 P1 C35 106.7(3)
C102 P1 C35 102.2(3)
C6 P1 Rh2 101.91(19)
C102 P1 Rh2 119.59(19)
C35 P1 Rh2 119.51(19)
C1 C102 C5 120.0(5)
C1 C102 P1 122.9(4)
C5 C102 P1 116.9(4)
C17 P3 C18 103.2(3)
C17 P3 C24 105.9(3)
C18 P3 C24 103.0(3)
C17 P3 Rh2 102.31(19)
C18 P3 Rh2 116.7(2)
C24 P3 Rh2 123.5(2)
C100 P4 C42 103.9(2)
C100 P4 Rh2 116.88(18)
C42 P4 Rh2 123.71(19)
C100 P4 H400 103.2
C42 P4 H400 103.2
Rh2 P4 H400 103.2
C54 C100 C53 118.4(5)
C54 C100 P4 120.5(4)
C53 C100 P4 120.5(5)
C54 C101 C51 119.7(5)
C54 C101 H101 120.2
C51 C101 H101 120.2
C102 C1 C2 119.7(5)
C102 C1 H1 120.1
C2 C1 H1 120.1
C3 C2 C1 120.9(6)
C3 C2 H2 119.5
C1 C2 H2 119.5
C4 C3 C2 119.6(5)
C4 C3 H3 120.2
C2 C3 H3 120.2
C3 C4 C5 120.5(6)
C3 C4 H4 119.8
C5 C4 H4 119.8
C4 C5 C102 119.2(5)
C4 C5 H5 120.4
C102 C5 H5 120.4
C7 C6 C11 122.2(5)
C7 C6 P1 110.8(4)
C11 C6 P1 127.0(4)
C8 C7 C6 115.6(6)
C8 C7 C15 127.5(6)
C6 C7 C15 116.8(5)
C9 C8 C7 122.4(6)
C9 C8 H8 118.8
C7 C8 H8 118.8
C8 C9 C10 122.4(6)
C8 C9 H9 118.8
C10 C9 H9 118.8
C9 C10 C11 116.0(6)
C9 C10 C12 121.5(6)
C11 C10 C12 122.5(6)
C10 C11 C6 121.1(6)
C10 C11 H11 119.4
C6 C11 H11 119.4
C14 C12 C106 110.2(8)
C14 C12 C10 110.1(7)
C106 C12 C10 114.2(6)
C14 C12 C13 109.5(8)
C106 C12 C13 105.2(8)
C10 C12 C13 107.4(6)
C12 C13 H13A 109.5
C12 C13 H13B 109.5
H13A C13 H13B 109.5
C12 C13 H13C 109.5
H13A C13 H13C 109.5
H13B C13 H13C 109.5
C12 C14 H14A 109.5
C12 C14 H14B 109.5
H14A C14 H14B 109.5
C12 C14 H14C 109.5
H14A C14 H14C 109.5
H14B C14 H14C 109.5
C7 C15 C16 117.2(5)
C7 C15 Rh2 111.6(4)
C16 C15 Rh2 113.9(4)
C7 C15 H15 104.1
C16 C15 H15 104.1
Rh2 C15 H15 104.1
C17 C16 C33 118.7(6)
C17 C16 C15 121.3(5)
C33 C16 C15 119.8(6)
C16 C17 C30 121.3(5)
C16 C17 P3 114.9(4)
C30 C17 P3 123.8(5)
C19 C18 C23 117.6(6)
C19 C18 P3 121.0(5)
C23 C18 P3 121.4(5)
C18 C19 C20 123.6(6)
C18 C19 H19 118.2
C20 C19 H19 118.2
C21 C20 C19 118.3(7)
C21 C20 H20 120.9
C19 C20 H20 120.9
C20 C21 C22 120.7(7)
C20 C21 H21 119.6
C22 C21 H21 119.6
C21 C22 C23 119.4(8)
C21 C22 H22 120.3
C23 C22 H22 120.3
C18 C23 C22 120.3(7)
C18 C23 H23 119.8
C22 C23 H23 119.8
C29 C24 C25 119.2(6)
C29 C24 P3 123.7(5)
C25 C24 P3 117.2(4)
C26 C25 C24 120.4(6)
C26 C25 H25 119.8
C24 C25 H25 119.8
C27 C26 C25 119.9(6)
C27 C26 H26 120.0
C25 C26 H26 120.0
C28 C27 C26 120.0(6)
C28 C27 H27 120.0
C26 C27 H27 120.0
C27 C28 C29 120.8(6)
C27 C28 H28 119.6
C29 C28 H28 119.6
C24 C29 C28 119.8(6)
C24 C29 H29 120.1
C28 C29 H29 120.1
C31 C30 C17 121.2(6)
C31 C30 H30 119.4
C17 C30 H30 119.4
C32 C31 C30 117.5(6)
C32 C31 C34 122.3(7)
C30 C31 C34 120.2(7)
C31 C32 C33 121.9(7)
C31 C32 H32 119.1
C33 C32 H32 119.1
C16 C33 C32 119.4(7)
C16 C33 H33 120.3
C32 C33 H33 120.3
C103 C34 C104 119.5(9)
C103 C34 C31 113.0(8)
C104 C34 C31 113.9(8)
C103 C34 C105 107.0(9)
C104 C34 C105 96.0(8)
C31 C34 C105 104.4(7)
C36 C35 C41 118.5(5)
C36 C35 P1 118.6(4)
C41 C35 P1 122.5(4)
C35 C36 C38 121.4(5)
C35 C36 H36 119.3
C38 C36 H36 119.3
C36 C38 C39 119.9(6)
C36 C38 H38 120.0
C39 C38 H38 120.0
C40 C39 C38 118.7(6)
C40 C39 H39 120.6
C38 C39 H39 120.6
C39 C40 C41 121.9(6)
C39 C40 H40 119.0
C41 C40 H40 119.0
C40 C41 C35 119.4(5)
C40 C41 H41 120.3
C35 C41 H41 120.3
C47 C42 C43 119.9(5)
C47 C42 P4 121.4(4)
C43 C42 P4 118.6(4)
C44 C43 C42 119.9(6)
C44 C43 H43 120.1
C42 C43 H43 120.1
C45 C44 C43 120.8(6)
C45 C44 H44 119.6
C43 C44 H44 119.6
C46 C45 C44 118.8(5)
C46 C45 H45 120.6
C44 C45 H45 120.6
C45 C46 C47 122.2(6)
C45 C46 H46 118.9
C47 C46 H46 118.9
C46 C47 C42 118.4(5)
C46 C47 N1 122.6(5)
C42 C47 N1 119.0(5)
C47 N1 C50 113.7(6)
C47 N1 C49 111.2(5)
C50 N1 C49 112.8(7)
N1 C49 H49A 109.5
N1 C49 H49B 109.5
H49A C49 H49B 109.5
N1 C49 H49C 109.5
H49A C49 H49C 109.5
H49B C49 H49C 109.5
N1 C50 H50A 109.5
N1 C50 H50B 109.5
H50A C50 H50B 109.5
N1 C50 H50C 109.5
H50A C50 H50C 109.5
H50B C50 H50C 109.5
C52 C51 C101 119.7(5)
C52 C51 H51 120.2
C101 C51 H51 120.2
C53 C52 C51 120.0(6)
C53 C52 H52 120.0
C51 C52 H52 120.0
C52 C53 C100 121.0(6)
C52 C53 H53 119.5
C100 C53 H53 119.5
C100 C54 C101 121.2(5)
C100 C54 H54 119.4
C101 C54 H54 119.4
C34 C103 H10D 109.5
C34 C103 H10E 109.5
H10D C103 H10E 109.5
C34 C103 H10F 109.5
H10D C103 H10F 109.5
H10E C103 H10F 109.5
C34 C104 H10G 109.5
C34 C104 H10H 109.5
H10G C104 H10H 109.5
C34 C104 H10I 109.5
H10G C104 H10I 109.5
H10H C104 H10I 109.5
C34 C105 H10J 109.5
C34 C105 H10K 109.5
H10J C105 H10K 109.5
C34 C105 H10L 109.5
H10J C105 H10L 109.5
H10K C105 H10L 109.5
C108 C107 H10M 109.5
C108 C107 H10N 109.5
H10M C107 H10N 109.5
C108 C107 H10O 109.5
H10M C107 H10O 109.5
H10N C107 H10O 109.5

loop_
_geom_bond_atom_site_label_1
_geom_bond_atom_site_label_2
_geom_bond_distance
C109 C108 1.39
C109 C110 1.39
C109 H109 0.95
C108 C113 1.39
C108 C107 1.62(2)
C113 C58 1.39
C113 H113 0.95
C58 C111 1.39
C58 H58 0.95
C111 C110 1.39
C111 H111 0.95
C110 H110 0.95
Cl1 Rh2 2.5015(15)
Rh2 C15 2.137(6)
Rh2 P3 2.2892(15)
Rh2 P1 2.3045(15)
Rh2 P4 2.3272(15)
C106 C12 1.529(11)
C106 H10A 0.98
C106 H10B 0.98
C106 H10C 0.98
P1 C6 1.824(6)
P1 C102 1.829(6)
P1 C35 1.833(6)
C102 C1 1.378(8)
C102 C5 1.410(8)
P3 C17 1.821(6)
P3 C18 1.826(6)
P3 C24 1.827(6)
P4 C100 1.826(5)
P4 C42 1.841(6)
P4 H400 1.0
C100 C54 1.386(8)
C100 C53 1.395(8)
C101 C54 1.388(8)
C101 C51 1.392(8)
C101 H101 0.95
C1 C2 1.387(8)
C1 H1 0.95
C2 C3 1.387(8)
C2 H2 0.95
C3 C4 1.377(9)
C3 H3 0.95
C4 C5 1.395(8)
C4 H4 0.95
C5 H5 0.95
C6 C7 1.400(8)
C6 C11 1.403(8)
C7 C8 1.392(9)
C7 C15 1.509(9)
C8 C9 1.379(10)
C8 H8 0.95
C9 C10 1.398(9)
C9 H9 0.95
C10 C11 1.400(8)
C10 C12 1.534(9)
C11 H11 0.95
C12 C14 1.495(15)
C12 C13 1.581(14)
C13 H13A 0.98
C13 H13B 0.98
C13 H13C 0.98
C14 H14A 0.98
C14 H14B 0.98
C14 H14C 0.98
C15 C16 1.527(8)
C15 H15 1.0
C16 C17 1.374(9)
C16 C33 1.394(9)
C17 C30 1.390(8)
C18 C19 1.368(9)
C18 C23 1.372(9)
C19 C20 1.386(9)
C19 H19 0.95
C20 C21 1.345(11)
C20 H20 0.95
C21 C22 1.395(12)
C21 H21 0.95
C22 C23 1.401(11)
C22 H22 0.95
C23 H23 0.95
C24 C29 1.393(8)
C24 C25 1.403(8)
C25 C26 1.398(8)
C25 H25 0.95
C26 C27 1.396(10)
C26 H26 0.95
C27 C28 1.368(9)
C27 H27 0.95
C28 C29 1.412(9)
C28 H28 0.95
C29 H29 0.95
C30 C31 1.384(9)
C30 H30 0.95
C31 C32 1.384(11)
C31 C34 1.527(9)
C32 C33 1.408(9)
C32 H32 0.95
C33 H33 0.95
C34 C103 1.425(13)
C34 C104 1.449(16)
C34 C105 1.647(14)
C35 C36 1.384(8)
C35 C41 1.405(7)
C36 C38 1.386(8)
C36 H36 0.95
C38 C39 1.397(9)
C38 H38 0.95
C39 C40 1.372(9)
C39 H39 0.95
C40 C41 1.389(8)
C40 H40 0.95
C41 H41 0.95
C42 C47 1.395(8)
C42 C43 1.398(8)
C43 C44 1.382(8)
C43 H43 0.95
C44 C45 1.380(8)
C44 H44 0.95
C45 C46 1.379(8)
C45 H45 0.95
C46 C47 1.386(9)
C46 H46 0.95
C47 N1 1.435(8)
N1 C50 1.440(9)
N1 C49 1.474(9)
C49 H49A 0.98
C49 H49B 0.98
C49 H49C 0.98
C50 H50A 0.98
C50 H50B 0.98
C50 H50C 0.98
C51 C52 1.388(9)
C51 H51 0.95
C52 C53 1.382(8)
C52 H52 0.95
C53 H53 0.95
C54 H54 0.95
C103 H10D 0.98
C103 H10E 0.98
C103 H10F 0.98
C104 H10G 0.98
C104 H10H 0.98
C104 H10I 0.98
C105 H10J 0.98
C105 H10K 0.98
C105 H10L 0.98
C107 H10M 0.98
C107 H10N 0.98
C107 H10O 0.98

loop_
_geom_torsion_atom_site_label_1
_geom_torsion_atom_site_label_2
_geom_torsion_atom_site_label_3
_geom_torsion_atom_site_label_4
_geom_torsion
C110 C109 C108 C113 0
C110 C109 C108 C107 177.3(15)
C109 C108 C113 C58 0
C107 C108 C113 C58 -178.0(11)
C108 C113 C58 C111 0
C113 C58 C111 C110 0
C58 C111 C110 C109 0
C108 C109 C110 C111 0
C15 Rh2 P1 C6 33.8(3)
P3 Rh2 P1 C6 -8.0(2)
P4 Rh2 P1 C6 -157.59(19)
Cl1 Rh2 P1 C6 117.11(19)
C15 Rh2 P1 C102 -82.1(3)
P3 Rh2 P1 C102 -123.9(2)
P4 Rh2 P1 C102 86.5(2)
Cl1 Rh2 P1 C102 1.2(2)
C15 Rh2 P1 C35 150.9(3)
P3 Rh2 P1 C35 109.1(2)
P4 Rh2 P1 C35 -40.4(2)
Cl1 Rh2 P1 C35 -125.7(2)
C6 P1 C102 C1 16.9(5)
C35 P1 C102 C1 -94.6(5)
Rh2 P1 C102 C1 130.8(4)
C6 P1 C102 C5 -169.0(4)
C35 P1 C102 C5 79.6(5)
Rh2 P1 C102 C5 -55.1(5)
C15 Rh2 P3 C17 16.2(3)
P1 Rh2 P3 C17 57.0(2)
P4 Rh2 P3 C17 -152.3(2)
Cl1 Rh2 P3 C17 -68.5(2)
C15 Rh2 P3 C18 -95.6(3)
P1 Rh2 P3 C18 -54.9(3)
P4 Rh2 P3 C18 95.8(2)
Cl1 Rh2 P3 C18 179.7(2)
C15 Rh2 P3 C24 134.9(3)
P1 Rh2 P3 C24 175.7(2)
P4 Rh2 P3 C24 -33.6(2)
Cl1 Rh2 P3 C24 50.2(2)
C15 Rh2 P4 C100 68.7(8)
P3 Rh2 P4 C100 157.5(2)
P1 Rh2 P4 C100 -35.2(2)
Cl1 Rh2 P4 C100 61.4(2)
C15 Rh2 P4 C42 -159.9(8)
P3 Rh2 P4 C42 -71.0(2)
P1 Rh2 P4 C42 96.2(2)
Cl1 Rh2 P4 C42 -167.1(2)
C42 P4 C100 C54 -56.4(5)
Rh2 P4 C100 C54 83.7(5)
C42 P4 C100 C53 132.1(5)
Rh2 P4 C100 C53 -87.9(5)
C5 C102 C1 C2 -1.0(8)
P1 C102 C1 C2 172.9(4)
C102 C1 C2 C3 0.5(9)
C1 C2 C3 C4 -0.3(9)
C2 C3 C4 C5 0.8(9)
C3 C4 C5 C102 -1.3(8)
C1 C102 C5 C4 1.4(8)
P1 C102 C5 C4 -172.9(4)
C102 P1 C6 C7 102.0(4)
C35 P1 C6 C7 -149.8(4)
Rh2 P1 C6 C7 -23.7(4)
C102 P1 C6 C11 -76.3(5)
C35 P1 C6 C11 31.9(6)
Rh2 P1 C6 C11 158.0(5)
C11 C6 C7 C8 -5.9(9)
P1 C6 C7 C8 175.7(5)
C11 C6 C7 C15 169.8(5)
P1 C6 C7 C15 -8.6(6)
C6 C7 C8 C9 4.6(10)
C15 C7 C8 C9 -170.6(6)
C7 C8 C9 C10 0.4(11)
C8 C9 C10 C11 -4.0(10)
C8 C9 C10 C12 174.4(7)
C9 C10 C11 C6 2.6(9)
C12 C10 C11 C6 -175.7(6)
C7 C6 C11 C10 2.4(9)
P1 C6 C11 C10 -179.5(5)
C9 C10 C12 C14 51.1(10)
C11 C10 C12 C14 -130.6(8)
C9 C10 C12 C106 175.6(7)
C11 C10 C12 C106 -6.1(10)
C9 C10 C12 C13 -68.1(9)
C11 C10 C12 C13 110.2(8)
C8 C7 C15 C16 -9.1(9)
C6 C7 C15 C16 175.8(5)
C8 C7 C15 Rh2 -143.0(6)
C6 C7 C15 Rh2 41.9(6)
P3 Rh2 C15 C7 119.7(4)
P1 Rh2 C15 C7 -43.3(4)
P4 Rh2 C15 C7 -150.2(6)
Cl1 Rh2 C15 C7 -142.9(4)
P3 Rh2 C15 C16 -15.8(4)
P1 Rh2 C15 C16 -178.8(5)
P4 Rh2 C15 C16 74.3(9)
Cl1 Rh2 C15 C16 81.6(4)
C7 C15 C16 C17 -123.3(7)
Rh2 C15 C16 C17 9.6(8)
C7 C15 C16 C33 61.9(8)
Rh2 C15 C16 C33 -165.3(5)
C33 C16 C17 C30 1.7(10)
C15 C16 C17 C30 -173.2(6)
C33 C16 C17 P3 -179.0(5)
C15 C16 C17 P3 6.0(8)
C18 P3 C17 C16 104.9(5)
C24 P3 C17 C16 -147.3(5)
Rh2 P3 C17 C16 -16.8(5)
C18 P3 C17 C30 -75.9(6)
C24 P3 C17 C30 31.9(6)
Rh2 P3 C17 C30 162.5(5)
C17 P3 C18 C19 -177.4(5)
C24 P3 C18 C19 72.6(6)
Rh2 P3 C18 C19 -66.0(6)
C17 P3 C18 C23 1.0(7)
C24 P3 C18 C23 -109.0(7)
Rh2 P3 C18 C23 112.3(7)
C23 C18 C19 C20 2.1(11)
P3 C18 C19 C20 -179.5(5)
C18 C19 C20 C21 -1.0(11)
C19 C20 C21 C22 -0.5(14)
C20 C21 C22 C23 0.9(18)
C19 C18 C23 C22 -1.6(14)
P3 C18 C23 C22 179.9(9)
C21 C22 C23 C18 0.2(18)
C17 P3 C24 C29 -104.1(5)
C18 P3 C24 C29 4.0(6)
Rh2 P3 C24 C29 138.9(5)
C17 P3 C24 C25 75.8(5)
C18 P3 C24 C25 -176.2(5)
Rh2 P3 C24 C25 -41.3(5)
C29 C24 C25 C26 0.3(9)
P3 C24 C25 C26 -179.6(5)
C24 C25 C26 C27 -1.7(9)
C25 C26 C27 C28 2.3(9)
C26 C27 C28 C29 -1.6(10)
C25 C24 C29 C28 0.5(9)
P3 C24 C29 C28 -179.7(5)
C27 C28 C29 C24 0.1(10)
C16 C17 C30 C31 -1.9(10)
P3 C17 C30 C31 178.9(5)
C17 C30 C31 C32 0.3(10)
C17 C30 C31 C34 179.9(7)
C30 C31 C32 C33 1.5(11)
C34 C31 C32 C33 -178.1(8)
C17 C16 C33 C32 0.1(10)
C15 C16 C33 C32 175.1(6)
C31 C32 C33 C16 -1.7(12)
C32 C31 C34 C103 133.4(9)
C30 C31 C34 C103 -46.3(12)
C32 C31 C34 C104 -7.3(13)
C30 C31 C34 C104 173.1(9)
C32 C31 C34 C105 -110.7(9)
C30 C31 C34 C105 69.7(10)
C6 P1 C35 C36 66.1(5)
C102 P1 C35 C36 176.7(5)
Rh2 P1 C35 C36 -48.6(5)
C6 P1 C35 C41 -120.9(5)
C102 P1 C35 C41 -10.2(5)
Rh2 P1 C35 C41 124.5(4)
C41 C35 C36 C38 -0.8(9)
P1 C35 C36 C38 172.6(5)
C35 C36 C38 C39 -1.5(9)
C36 C38 C39 C40 2.3(9)
C38 C39 C40 C41 -1.0(10)
C39 C40 C41 C35 -1.2(9)
C36 C35 C41 C40 2.1(8)
P1 C35 C41 C40 -171.0(5)
C100 P4 C42 C47 -66.8(5)
Rh2 P4 C42 C47 156.7(4)
C100 P4 C42 C43 111.5(5)
Rh2 P4 C42 C43 -24.9(5)
C47 C42 C43 C44 -2.3(8)
P4 C42 C43 C44 179.3(4)
C42 C43 C44 C45 2.4(9)
C43 C44 C45 C46 -1.8(9)
C44 C45 C46 C47 1.1(9)
C45 C46 C47 C42 -1.0(9)
C45 C46 C47 N1 -179.7(5)
C43 C42 C47 C46 1.6(8)
P4 C42 C47 C46 179.9(4)
C43 C42 C47 N1 -179.7(5)
P4 C42 C47 N1 -1.3(7)
C46 C47 N1 C50 -49.6(9)
C42 C47 N1 C50 131.7(7)
C46 C47 N1 C49 79.0(8)
C42 C47 N1 C49 -99.7(7)
C54 C101 C51 C52 -1.7(9)
C101 C51 C52 C53 1.9(9)
C51 C52 C53 C100 -0.9(9)
C54 C100 C53 C52 -0.3(8)
P4 C100 C53 C52 171.4(4)
C53 C100 C54 C101 0.5(8)
P4 C100 C54 C101 -171.2(4)
C51 C101 C54 C100 0.5(8)
